data_4023424
loop_
_publ_author_name
'Alexandre F. Trindade'
'Pedro M. P. Gois'
'Lu\'is F. Veiros'
'V\^ania Andr\'e'
'M. Teresa Duarte'
'Carlos A. M. Afonso'
'Stephen Cack'
'F. Geoffrey'
'N. Cloke'

_publ_section_title
;
 Axial Coordination of NHC Ligands on Dirhodium(II) Complexes:
 Generation of a New Family of Catalysts
;
_journal_name_full 'Journal of Organic Chemistry'
_journal_page_first 4076
_journal_page_last 4086
_journal_paper_doi 10.1021/jo800087n
_journal_volume 73
_journal_year 2008
_chemical_formula_moiety C35H50N2O8Rh2
_chemical_formula_sum 'C35 H50 N2 O8 Rh2'
_chemical_formula_weight 832.59
_chemical_name_common diRh30
_chemical_name_systematic
;
 ?
;
_space_group_IT_number 19
_symmetry_cell_setting orthorhombic
_symmetry_space_group_name_Hall 'P 2ac 2ab'
_symmetry_space_group_name_H-M 'P 21 21 21'
_atom_sites_solution_hydrogens geom
_atom_sites_solution_primary direct
_atom_sites_solution_secondary difmap
_audit_creation_method SHELXL-97
_cell_angle_alpha 90.00
_cell_angle_beta 90.00
_cell_angle_gamma 90.00
_cell_formula_units_Z 4
_cell_length_a 12.659(4)
_cell_length_b 15.502(2)
_cell_length_c 18.822(3)
_cell_measurement_reflns_used 16605
_cell_measurement_temperature 150(2)
_cell_measurement_theta_max 26.37
_cell_measurement_theta_min 2.84
_cell_volume 3693.6(14)
_computing_cell_refinement 'BRUKER SMART'
_computing_data_collection 'BRUKER SMART'
_computing_data_reduction 'BRUKER SAINT'
_computing_molecular_graphics ORTEP
_computing_structure_refinement 'SHELXL-97 (Sheldrick, 1997)'
_computing_structure_solution SIR97
_diffrn_ambient_temperature 150(2)
_diffrn_measured_fraction_theta_full 0.981
_diffrn_measured_fraction_theta_max 0.981
_diffrn_measurement_device_type 'CCD area detector'
_diffrn_measurement_method 'phi and omega scans'
_diffrn_radiation_monochromator graphite
_diffrn_radiation_source 'fine-focus sealed tube'
_diffrn_radiation_type MoK\a
_diffrn_radiation_wavelength 0.71069
_diffrn_reflns_av_R_equivalents 0.0588
_diffrn_reflns_av_sigmaI/netI 0.0877
_diffrn_reflns_limit_h_max 9
_diffrn_reflns_limit_h_min -15
_diffrn_reflns_limit_k_max 19
_diffrn_reflns_limit_k_min -18
_diffrn_reflns_limit_l_max 22
_diffrn_reflns_limit_l_min -23
_diffrn_reflns_number 16605
_diffrn_reflns_theta_full 26.37
_diffrn_reflns_theta_max 26.37
_diffrn_reflns_theta_min 2.84
_exptl_absorpt_coefficient_mu 0.944
_exptl_absorpt_correction_type none
_exptl_crystal_colour purple
_exptl_crystal_density_diffrn 1.497
_exptl_crystal_density_meas ?
_exptl_crystal_density_method .
_exptl_crystal_description needle
_exptl_crystal_F_000 1712
_exptl_crystal_size_max 0.14
_exptl_crystal_size_mid 0.09
_exptl_crystal_size_min 0.05
_refine_diff_density_max 0.685
_refine_diff_density_min -0.701
_refine_diff_density_rms 0.098
_refine_ls_abs_structure_details 'Flack H D (1983), Acta Cryst. A39, 876-881'
_refine_ls_abs_structure_Flack -0.01(3)
_refine_ls_extinction_method none
_refine_ls_goodness_of_fit_ref 0.955
_refine_ls_hydrogen_treatment constr
_refine_ls_matrix_type full
_refine_ls_number_parameters 436
_refine_ls_number_reflns 7325
_refine_ls_number_restraints 0
_refine_ls_restrained_S_all 0.955
_refine_ls_R_factor_all 0.0591
_refine_ls_R_factor_gt 0.0422
_refine_ls_shift/su_max 0.025
_refine_ls_shift/su_mean 0.001
_refine_ls_structure_factor_coef Fsqd
_refine_ls_weighting_details 'calc w=1/[\s^2^(Fo^2^)+(0.0178P)^2^+0.0000P] where P=(Fo^2^+2Fc^2^)/3'
_refine_ls_weighting_scheme calc
_refine_ls_wR_factor_gt 0.0730
_refine_ls_wR_factor_ref 0.0779
_reflns_number_gt 6049
_reflns_number_total 7325
_reflns_threshold_expression >2sigma(I)
_cod_data_source_file jo800087n-File006.cif
_cod_data_source_block diRh30
_cod_database_code 4023424

loop_
_symmetry_equiv_pos_as_xyz
'x, y, z'
'-x+1/2, -y, z+1/2'
'x+1/2, -y+1/2, -z'
'-x, y+1/2, -z+1/2'

loop_
_atom_site_label
_atom_site_type_symbol
_atom_site_fract_x
_atom_site_fract_y
_atom_site_fract_z
_atom_site_U_iso_or_equiv
_atom_site_adp_type
_atom_site_occupancy
_atom_site_symmetry_multiplicity
_atom_site_calc_flag
_atom_site_refinement_flags
_atom_site_disorder_assembly
_atom_site_disorder_group
Rh1 Rh 0.23799(3) 0.99994(2) 0.797121(17) 0.01331(9) Uani 1 1 d . . .
Rh2 Rh 0.26105(3) 1.06799(2) 0.682120(19) 0.01894(10) Uani 1 1 d . . .
O8 O 0.4168(2) 1.0364(2) 0.6860(2) 0.0239(9) Uani 1 1 d . . .
O3 O 0.2225(3) 0.9529(2) 0.63644(18) 0.0258(9) Uani 1 1 d . . .
N2 N 0.2938(3) 0.9009(3) 0.9367(2) 0.0156(10) Uani 1 1 d . . .
O6 O 0.1060(2) 1.0991(2) 0.6829(2) 0.0234(8) Uani 1 1 d . . .
N1 N 0.1352(3) 0.9504(3) 0.9405(2) 0.0140(9) Uani 1 1 d . . .
O1 O 0.2946(3) 1.1798(2) 0.7333(2) 0.0265(9) Uani 1 1 d . . .
O5 O 0.0841(2) 1.0386(2) 0.79045(19) 0.0220(8) Uani 1 1 d . . .
O4 O 0.1985(3) 0.8900(2) 0.74341(18) 0.0210(8) Uani 1 1 d . . .
C25 C 0.4173(4) 0.7962(3) 0.8827(3) 0.0200(12) Uani 1 1 d . . .
C10 C 0.1501(3) 0.9159(3) 1.0127(3) 0.0175(11) Uani 1 1 d . . .
H10A H 0.0939 0.8764 1.0256 0.021 Uiso 1 1 calc R . .
H10B H 0.1539 0.9618 1.0477 0.021 Uiso 1 1 calc R . .
C12 C 0.0320(4) 0.9872(3) 0.9260(2) 0.0147(11) Uani 1 1 d . . .
C11 C 0.2548(4) 0.8696(3) 1.0056(2) 0.0199(10) Uani 1 1 d . . .
H11A H 0.3026 0.8851 1.0438 0.024 Uiso 1 1 calc R . .
H11B H 0.2453 0.8075 1.0052 0.024 Uiso 1 1 calc R . .
O2 O 0.2771(3) 1.1161(2) 0.84056(18) 0.0215(8) Uani 1 1 d . . .
C26 C 0.4844(4) 0.9239(4) 0.9463(3) 0.0204(12) Uani 1 1 d . . .
C29 C 0.6053(4) 0.8167(3) 0.8998(3) 0.0253(13) Uani 1 1 d . . .
H29 H 0.6742 0.7974 0.8932 0.030 Uiso 1 1 calc R . .
C15 C -0.1448(4) 0.9679(4) 0.8863(3) 0.0300(15) Uani 1 1 d . . .
H15 H -0.1963 0.9351 0.8637 0.036 Uiso 1 1 calc R . .
O7 O 0.3939(2) 0.9694(2) 0.7915(2) 0.0221(8) Uani 1 1 d . . .
C35 C 0.3472(4) 0.7176(4) 0.7769(3) 0.0348(15) Uani 1 1 d . . .
H35A H 0.3590 0.7694 0.7501 0.052 Uiso 1 1 calc R . .
H35B H 0.2864 0.6880 0.7585 0.052 Uiso 1 1 calc R . .
H35C H 0.4080 0.6808 0.7732 0.052 Uiso 1 1 calc R . .
C7 C 0.1978(4) 0.8906(3) 0.6771(3) 0.0222(12) Uani 1 1 d . . .
C24 C 0.4003(4) 0.8741(3) 0.9192(3) 0.0133(10) Uani 1 1 d . . .
C2 C -0.0645(4) 1.0991(4) 0.7351(3) 0.0321(15) Uani 1 1 d . . .
H2A H -0.1047 1.0477 0.7260 0.048 Uiso 1 1 calc R . .
H2B H -0.0784 1.1407 0.6985 0.048 Uiso 1 1 calc R . .
H2C H -0.0845 1.1225 0.7803 0.048 Uiso 1 1 calc R . .
C16 C -0.0970(4) 1.0971(4) 0.9464(3) 0.0293(14) Uani 1 1 d . . .
H16 H -0.1166 1.1505 0.9646 0.035 Uiso 1 1 calc R . .
C18 C 0.0877(4) 1.1264(4) 0.9883(3) 0.0265(13) Uani 1 1 d . . .
H26 H 0.1562 1.0969 0.9871 0.032 Uiso 1 1 calc R . .
C30 C 0.4679(4) 1.0074(4) 0.9852(3) 0.0299(13) Uani 1 1 d . . .
H30 H 0.3929 1.0115 0.9978 0.036 Uiso 1 1 calc R . .
C3 C 0.4495(4) 0.9943(3) 0.7391(3) 0.0206(11) Uani 1 1 d . . .
C13 C -0.0434(4) 0.9355(3) 0.8917(3) 0.0231(12) Uani 1 1 d . . .
C32 C 0.5321(5) 1.0147(4) 1.0532(3) 0.0403(17) Uani 1 1 d . . .
H32A H 0.5158 0.9670 1.0838 0.061 Uiso 1 1 calc R . .
H32B H 0.5151 1.0677 1.0769 0.061 Uiso 1 1 calc R . .
H32C H 0.6061 1.0139 1.0418 0.061 Uiso 1 1 calc R . .
C5 C 0.2963(4) 1.1793(3) 0.7999(3) 0.0229(12) Uani 1 1 d . . .
C27 C 0.5215(4) 0.7687(3) 0.8735(3) 0.0223(13) Uani 1 1 d . . .
H27 H 0.5348 0.7175 0.8494 0.027 Uiso 1 1 calc R . .
C6 C 0.3265(5) 1.2627(3) 0.8350(4) 0.0390(17) Uani 1 1 d . . .
H6A H 0.3975 1.2777 0.8219 0.059 Uiso 1 1 calc R . .
H6B H 0.3221 1.2563 0.8856 0.059 Uiso 1 1 calc R . .
H6C H 0.2792 1.3075 0.8198 0.059 Uiso 1 1 calc R . .
C31 C 0.4947(5) 1.0836(4) 0.9371(4) 0.046(2) Uani 1 1 d . . .
H31A H 0.5685 1.0821 0.9255 0.069 Uiso 1 1 calc R . .
H31B H 0.4787 1.1366 0.9614 0.069 Uiso 1 1 calc R . .
H31C H 0.4536 1.0801 0.8943 0.069 Uiso 1 1 calc R . .
C19 C 0.0599(5) 1.1441(4) 1.0660(3) 0.0409(17) Uani 1 1 d . . .
H19A H -0.0078 1.1718 1.0685 0.061 Uiso 1 1 calc R . .
H19C H 0.1126 1.1810 1.0866 0.061 Uiso 1 1 calc R . .
H19B H 0.0575 1.0906 1.0916 0.061 Uiso 1 1 calc R . .
C14 C 0.0076(4) 1.0689(4) 0.9534(3) 0.0215(12) Uani 1 1 d . . .
C9 C 0.2209(3) 0.9443(3) 0.8990(2) 0.0125(10) Uani 1 1 d . . .
C33 C 0.3285(4) 0.7405(3) 0.8546(3) 0.0250(13) Uani 1 1 d . . .
H33 H 0.2625 0.7734 0.8579 0.030 Uiso 1 1 calc R . .
C28 C 0.5871(4) 0.8930(4) 0.9357(3) 0.0235(13) Uani 1 1 d . . .
H28 H 0.6441 0.9244 0.9531 0.028 Uiso 1 1 calc R . .
C1 C 0.0516(4) 1.0775(3) 0.7357(3) 0.0203(12) Uani 1 1 d . . .
C20 C 0.0983(5) 1.2118(3) 0.9474(4) 0.0379(16) Uani 1 1 d . . .
H20A H 0.1126 1.2000 0.8983 0.057 Uiso 1 1 calc R . .
H20B H 0.1553 1.2450 0.9671 0.057 Uiso 1 1 calc R . .
H20C H 0.0337 1.2439 0.9513 0.057 Uiso 1 1 calc R . .
C34 C 0.3165(4) 0.6581(4) 0.8992(3) 0.0387(16) Uani 1 1 d . . .
H43A H 0.3810 0.6255 0.8973 0.058 Uiso 1 1 calc R . .
H43B H 0.2596 0.6240 0.8806 0.058 Uiso 1 1 calc R . .
H43C H 0.3016 0.6734 0.9476 0.058 Uiso 1 1 calc R . .
C23 C -0.0425(5) 0.7762(4) 0.9124(4) 0.0404(17) Uani 1 1 d . . .
H23A H -0.1167 0.7787 0.9230 0.061 Uiso 1 1 calc R . .
H23B H -0.0027 0.7834 0.9554 0.061 Uiso 1 1 calc R . .
H23C H -0.0260 0.7214 0.8915 0.061 Uiso 1 1 calc R . .
C4 C 0.5657(4) 0.9724(3) 0.7435(3) 0.0295(14) Uani 1 1 d . . .
H4A H 0.5957 0.9732 0.6966 0.044 Uiso 1 1 calc R . .
H4B H 0.5740 0.9160 0.7638 0.044 Uiso 1 1 calc R . .
H4C H 0.6010 1.0141 0.7727 0.044 Uiso 1 1 calc R . .
C21 C -0.0142(4) 0.8483(4) 0.8603(3) 0.0270(14) Uani 1 1 d . . .
H21 H 0.0624 0.8472 0.8530 0.032 Uiso 1 1 calc R . .
C17 C -0.1712(4) 1.0464(4) 0.9130(4) 0.0381(16) Uani 1 1 d . . .
H17 H -0.2403 1.0662 0.9087 0.046 Uiso 1 1 calc R . .
C8 C 0.1621(5) 0.8089(3) 0.6400(3) 0.0334(15) Uani 1 1 d . . .
H8A H 0.2077 0.7620 0.6533 0.050 Uiso 1 1 calc R . .
H8B H 0.1652 0.8171 0.5895 0.050 Uiso 1 1 calc R . .
H8C H 0.0909 0.7957 0.6538 0.050 Uiso 1 1 calc R . .
C22 C -0.0671(4) 0.8311(4) 0.7888(3) 0.0357(15) Uani 1 1 d . . .
H22A H -0.0386 0.7793 0.7684 0.054 Uiso 1 1 calc R . .
H22B H -0.0542 0.8788 0.7574 0.054 Uiso 1 1 calc R . .
H22C H -0.1418 0.8244 0.7955 0.054 Uiso 1 1 calc R . .

loop_
_atom_site_aniso_label
_atom_site_aniso_U_11
_atom_site_aniso_U_22
_atom_site_aniso_U_33
_atom_site_aniso_U_23
_atom_site_aniso_U_13
_atom_site_aniso_U_12
Rh1 0.01451(18) 0.01410(17) 0.01134(17) 0.00160(14) 0.00104(15) -0.0010(2)
Rh2 0.0214(2) 0.0217(2) 0.01372(19) 0.00513(15) 0.00204(18) 0.0000(2)
O8 0.0187(18) 0.031(2) 0.022(2) 0.0060(17) 0.0068(16) -0.0022(16)
O3 0.032(2) 0.026(2) 0.019(2) -0.0025(15) -0.0008(16) 0.0043(17)
N2 0.015(2) 0.019(2) 0.013(2) 0.0024(17) 0.0020(15) 0.0029(18)
O6 0.0235(19) 0.026(2) 0.021(2) 0.0086(16) -0.0003(17) 0.0044(16)
N1 0.011(2) 0.014(2) 0.017(2) 0.0029(17) -0.0031(16) -0.0005(18)
O1 0.033(2) 0.019(2) 0.027(2) 0.0032(16) 0.0053(16) -0.0039(16)
O5 0.0189(18) 0.027(2) 0.020(2) 0.0080(16) 0.0012(16) 0.0040(15)
O4 0.028(2) 0.0174(19) 0.018(2) -0.0001(15) -0.0031(15) -0.0069(15)
C25 0.020(3) 0.022(3) 0.018(3) 0.005(2) -0.001(2) 0.004(2)
C10 0.015(2) 0.029(3) 0.009(3) 0.006(2) 0.0020(19) 0.003(2)
C12 0.015(2) 0.013(3) 0.016(3) 0.007(2) 0.0036(18) 0.005(2)
C11 0.017(2) 0.028(3) 0.015(2) 0.0080(19) 0.001(2) 0.008(3)
O2 0.026(2) 0.0157(18) 0.023(2) -0.0016(14) -0.0014(16) -0.0037(16)
C26 0.017(3) 0.022(3) 0.023(3) -0.004(3) 0.000(2) 0.000(3)
C29 0.014(3) 0.031(4) 0.031(4) 0.002(3) 0.003(2) 0.006(2)
C15 0.010(3) 0.041(4) 0.039(4) 0.011(3) -0.002(2) -0.002(2)
O7 0.0173(17) 0.028(2) 0.021(2) 0.0063(16) 0.0046(15) 0.0028(15)
C35 0.032(3) 0.044(4) 0.028(4) -0.007(3) -0.007(3) 0.008(3)
C7 0.021(3) 0.026(3) 0.020(3) -0.006(2) -0.003(2) -0.002(2)
C24 0.015(2) 0.012(3) 0.013(3) 0.005(2) 0.0015(19) 0.004(2)
C2 0.021(3) 0.037(4) 0.038(4) 0.009(3) -0.004(3) 0.006(3)
C16 0.022(3) 0.031(4) 0.034(4) 0.004(3) 0.003(3) 0.017(3)
C18 0.024(3) 0.026(3) 0.030(4) -0.006(3) 0.001(2) 0.016(3)
C30 0.018(3) 0.031(3) 0.041(4) -0.015(3) 0.000(2) -0.002(3)
C3 0.024(3) 0.016(3) 0.022(3) 0.000(3) 0.005(2) -0.001(3)
C13 0.017(3) 0.024(3) 0.028(3) 0.008(3) 0.006(2) -0.004(3)
C32 0.057(4) 0.039(4) 0.025(4) -0.011(3) 0.007(3) -0.012(3)
C5 0.020(3) 0.020(3) 0.029(4) 0.001(2) 0.002(2) -0.005(2)
C27 0.025(3) 0.021(3) 0.020(3) 0.001(2) 0.000(2) 0.008(2)
C6 0.046(4) 0.023(3) 0.048(5) 0.002(3) -0.013(3) -0.012(3)
C31 0.065(5) 0.026(4) 0.047(5) -0.017(3) -0.031(4) 0.008(4)
C19 0.045(4) 0.048(4) 0.029(4) -0.009(3) -0.005(3) 0.018(4)
C14 0.017(3) 0.024(3) 0.023(3) 0.004(3) 0.006(2) 0.005(3)
C9 0.014(2) 0.008(2) 0.016(3) -0.0060(18) 0.0019(18) -0.003(2)
C33 0.021(3) 0.023(3) 0.031(4) -0.006(2) -0.005(2) -0.001(2)
C28 0.014(3) 0.025(3) 0.032(4) 0.001(2) 0.000(2) -0.003(2)
C1 0.016(3) 0.019(3) 0.026(3) 0.000(2) -0.001(2) 0.001(2)
C20 0.044(4) 0.022(3) 0.048(4) -0.006(3) 0.004(3) 0.004(3)
C34 0.039(4) 0.030(4) 0.047(5) -0.005(3) 0.003(3) -0.014(3)
C23 0.063(5) 0.027(4) 0.031(4) 0.006(3) 0.001(3) -0.008(3)
C4 0.022(3) 0.032(3) 0.034(4) 0.008(3) 0.006(2) 0.002(2)
C21 0.027(3) 0.030(4) 0.025(3) 0.002(3) -0.002(2) -0.008(3)
C17 0.014(3) 0.049(4) 0.052(4) 0.014(3) 0.001(3) 0.011(3)
C8 0.045(4) 0.029(4) 0.027(4) -0.007(3) -0.008(3) -0.004(3)
C22 0.039(3) 0.036(4) 0.033(4) 0.002(3) 0.001(3) -0.008(3)

loop_
_atom_type_symbol
_atom_type_description
_atom_type_scat_dispersion_real
_atom_type_scat_dispersion_imag
_atom_type_scat_source
C C 0.0033 0.0016 'International Tables Vol C Tables 4.2.6.8 and 6.1.1.4'
H H 0.0000 0.0000 'International Tables Vol C Tables 4.2.6.8 and 6.1.1.4'
N N 0.0061 0.0033 'International Tables Vol C Tables 4.2.6.8 and 6.1.1.4'
O O 0.0106 0.0060 'International Tables Vol C Tables 4.2.6.8 and 6.1.1.4'
Rh Rh -1.1178 0.9187 'International Tables Vol C Tables 4.2.6.8 and 6.1.1.4'

loop_
_geom_angle_atom_site_label_1
_geom_angle_atom_site_label_2
_geom_angle_atom_site_label_3
_geom_angle
_geom_angle_site_symmetry_1
_geom_angle_site_symmetry_3
_geom_angle_publ_flag
O7 Rh1 O2 89.46(14) . . ?
O7 Rh1 O5 172.57(14) . . ?
O2 Rh1 O5 89.79(14) . . ?
O7 Rh1 O4 91.03(13) . . ?
O2 Rh1 O4 173.93(14) . . ?
O5 Rh1 O4 88.93(14) . . ?
O7 Rh1 C9 92.95(15) . . ?
O2 Rh1 C9 91.24(15) . . ?
O5 Rh1 C9 94.46(15) . . ?
O4 Rh1 C9 94.78(15) . . ?
O7 Rh1 Rh2 86.46(10) . . ?
O2 Rh1 Rh2 86.82(10) . . ?
O5 Rh1 Rh2 86.11(10) . . ?
O4 Rh1 Rh2 87.17(10) . . ?
C9 Rh1 Rh2 177.97(12) . . ?
O6 Rh2 O1 89.78(14) . . ?
O6 Rh2 O8 177.53(15) . . ?
O1 Rh2 O8 89.20(14) . . ?
O6 Rh2 O3 88.82(14) . . ?
O1 Rh2 O3 176.33(14) . . ?
O8 Rh2 O3 92.07(14) . . ?
O6 Rh2 Rh1 88.87(10) . . ?
O1 Rh2 Rh1 88.47(10) . . ?
O8 Rh2 Rh1 88.85(10) . . ?
O3 Rh2 Rh1 88.11(10) . . ?
C3 O8 Rh2 118.0(3) . . ?
C7 O3 Rh2 118.0(3) . . ?
C9 N2 C24 131.4(4) . . ?
C9 N2 C11 113.6(4) . . ?
C24 N2 C11 114.7(4) . . ?
C1 O6 Rh2 118.4(3) . . ?
C9 N1 C12 130.2(4) . . ?
C9 N1 C10 114.2(4) . . ?
C12 N1 C10 115.6(4) . . ?
C5 O1 Rh2 118.2(3) . . ?
C1 O5 Rh1 120.1(3) . . ?
C7 O4 Rh1 119.4(3) . . ?
C27 C25 C24 117.8(5) . . ?
C27 C25 C33 119.0(5) . . ?
C24 C25 C33 123.2(4) . . ?
N1 C10 C11 101.7(4) . . ?
N1 C10 H10A 111.4 . . ?
C11 C10 H10A 111.4 . . ?
N1 C10 H10B 111.4 . . ?
C11 C10 H10B 111.4 . . ?
H10A C10 H10B 109.3 . . ?
C14 C12 C13 122.4(4) . . ?
C14 C12 N1 118.9(4) . . ?
C13 C12 N1 118.3(4) . . ?
N2 C11 C10 102.4(3) . . ?
N2 C11 H11A 111.3 . . ?
C10 C11 H11A 111.3 . . ?
N2 C11 H11B 111.3 . . ?
C10 C11 H11B 111.3 . . ?
H11A C11 H11B 109.2 . . ?
C5 O2 Rh1 119.2(3) . . ?
C28 C26 C24 117.5(5) . . ?
C28 C26 C30 119.6(5) . . ?
C24 C26 C30 122.9(4) . . ?
C28 C29 C27 120.3(5) . . ?
C28 C29 H29 119.8 . . ?
C27 C29 H29 119.8 . . ?
C17 C15 C13 121.8(6) . . ?
C17 C15 H15 119.1 . . ?
C13 C15 H15 119.1 . . ?
C3 O7 Rh1 120.4(3) . . ?
C33 C35 H35A 109.5 . . ?
C33 C35 H35B 109.5 . . ?
H35A C35 H35B 109.5 . . ?
C33 C35 H35C 109.5 . . ?
H35A C35 H35C 109.5 . . ?
H35B C35 H35C 109.5 . . ?
O4 C7 O3 127.3(5) . . ?
O4 C7 C8 117.2(5) . . ?
O3 C7 C8 115.5(5) . . ?
C25 C24 C26 122.1(4) . . ?
C25 C24 N2 120.0(4) . . ?
C26 C24 N2 117.6(4) . . ?
C1 C2 H2A 109.5 . . ?
C1 C2 H2B 109.5 . . ?
H2A C2 H2B 109.5 . . ?
C1 C2 H2C 109.5 . . ?
H2A C2 H2C 109.5 . . ?
H2B C2 H2C 109.5 . . ?
C17 C16 C14 120.7(5) . . ?
C17 C16 H16 119.7 . . ?
C14 C16 H16 119.7 . . ?
C14 C18 C19 111.8(5) . . ?
C14 C18 C20 110.5(5) . . ?
C19 C18 C20 110.1(5) . . ?
C14 C18 H26 108.1 . . ?
C19 C18 H26 108.1 . . ?
C20 C18 H26 108.1 . . ?
C26 C30 C32 113.5(5) . . ?
C26 C30 C31 110.4(5) . . ?
C32 C30 C31 108.9(5) . . ?
C26 C30 H30 108.0 . . ?
C32 C30 H30 108.0 . . ?
C31 C30 H30 108.0 . . ?
O8 C3 O7 126.2(4) . . ?
O8 C3 C4 118.5(4) . . ?
O7 C3 C4 115.3(5) . . ?
C15 C13 C12 117.2(5) . . ?
C15 C13 C21 121.3(5) . . ?
C12 C13 C21 121.4(5) . . ?
C30 C32 H32A 109.5 . . ?
C30 C32 H32B 109.5 . . ?
H32A C32 H32B 109.5 . . ?
C30 C32 H32C 109.5 . . ?
H32A C32 H32C 109.5 . . ?
H32B C32 H32C 109.5 . . ?
O1 C5 O2 127.3(5) . . ?
O1 C5 C6 116.0(5) . . ?
O2 C5 C6 116.7(5) . . ?
C29 C27 C25 121.0(5) . . ?
C29 C27 H27 119.5 . . ?
C25 C27 H27 119.5 . . ?
C5 C6 H6A 109.5 . . ?
C5 C6 H6B 109.5 . . ?
H6A C6 H6B 109.5 . . ?
C5 C6 H6C 109.5 . . ?
H6A C6 H6C 109.5 . . ?
H6B C6 H6C 109.5 . . ?
C30 C31 H31A 109.5 . . ?
C30 C31 H31B 109.5 . . ?
H31A C31 H31B 109.5 . . ?
C30 C31 H31C 109.5 . . ?
H31A C31 H31C 109.5 . . ?
H31B C31 H31C 109.5 . . ?
C18 C19 H19A 109.5 . . ?
C18 C19 H19C 109.5 . . ?
H19A C19 H19C 109.5 . . ?
C18 C19 H19B 109.5 . . ?
H19A C19 H19B 109.5 . . ?
H19C C19 H19B 109.5 . . ?
C16 C14 C12 117.1(5) . . ?
C16 C14 C18 119.7(5) . . ?
C12 C14 C18 123.3(4) . . ?
N1 C9 N2 106.4(4) . . ?
N1 C9 Rh1 125.7(3) . . ?
N2 C9 Rh1 127.8(3) . . ?
C25 C33 C35 110.7(5) . . ?
C25 C33 C34 110.9(5) . . ?
C35 C33 C34 110.3(5) . . ?
C25 C33 H33 108.3 . . ?
C35 C33 H33 108.3 . . ?
C34 C33 H33 108.3 . . ?
C29 C28 C26 121.3(5) . . ?
C29 C28 H28 119.4 . . ?
C26 C28 H28 119.4 . . ?
O6 C1 O5 126.5(4) . . ?
O6 C1 C2 118.1(5) . . ?
O5 C1 C2 115.4(5) . . ?
C18 C20 H20A 109.5 . . ?
C18 C20 H20B 109.5 . . ?
H20A C20 H20B 109.5 . . ?
C18 C20 H20C 109.5 . . ?
H20A C20 H20C 109.5 . . ?
H20B C20 H20C 109.5 . . ?
C33 C34 H43A 109.5 . . ?
C33 C34 H43B 109.5 . . ?
H43A C34 H43B 109.5 . . ?
C33 C34 H43C 109.5 . . ?
H43A C34 H43C 109.5 . . ?
H43B C34 H43C 109.5 . . ?
C21 C23 H23A 109.5 . . ?
C21 C23 H23B 109.5 . . ?
H23A C23 H23B 109.5 . . ?
C21 C23 H23C 109.5 . . ?
H23A C23 H23C 109.5 . . ?
H23B C23 H23C 109.5 . . ?
C3 C4 H4A 109.5 . . ?
C3 C4 H4B 109.5 . . ?
H4A C4 H4B 109.5 . . ?
C3 C4 H4C 109.5 . . ?
H4A C4 H4C 109.5 . . ?
H4B C4 H4C 109.5 . . ?
C13 C21 C22 113.1(5) . . ?
C13 C21 C23 110.0(5) . . ?
C22 C21 C23 109.6(5) . . ?
C13 C21 H21 108.0 . . ?
C22 C21 H21 108.0 . . ?
C23 C21 H21 108.0 . . ?
C15 C17 C16 120.8(5) . . ?
C15 C17 H17 119.6 . . ?
C16 C17 H17 119.6 . . ?
C7 C8 H8A 109.5 . . ?
C7 C8 H8B 109.5 . . ?
H8A C8 H8B 109.5 . . ?
C7 C8 H8C 109.5 . . ?
H8A C8 H8C 109.5 . . ?
H8B C8 H8C 109.5 . . ?
C21 C22 H22A 109.5 . . ?
C21 C22 H22B 109.5 . . ?
H22A C22 H22B 109.5 . . ?
C21 C22 H22C 109.5 . . ?
H22A C22 H22C 109.5 . . ?
H22B C22 H22C 109.5 . . ?

loop_
_geom_bond_atom_site_label_1
_geom_bond_atom_site_label_2
_geom_bond_distance
_geom_bond_site_symmetry_2
_geom_bond_publ_flag
Rh1 O7 2.033(3) . ?
Rh1 O2 2.039(3) . ?
Rh1 O5 2.042(3) . ?
Rh1 O4 2.044(3) . ?
Rh1 C9 2.112(4) . ?
Rh1 Rh2 2.4256(6) . ?
Rh2 O6 2.020(3) . ?
Rh2 O1 2.028(3) . ?
Rh2 O8 2.033(3) . ?
Rh2 O3 2.040(3) . ?
O8 C3 1.264(6) . ?
O3 C7 1.272(6) . ?
N2 C9 1.346(6) . ?
N2 C24 1.448(6) . ?
N2 C11 1.470(5) . ?
O6 C1 1.254(6) . ?
N1 C9 1.340(5) . ?
N1 C12 1.452(6) . ?
N1 C10 1.474(6) . ?
O1 C5 1.254(6) . ?
O5 C1 1.263(6) . ?
O4 C7 1.248(6) . ?
C25 C27 1.396(6) . ?
C25 C24 1.407(7) . ?
C25 C33 1.513(7) . ?
C10 C11 1.513(6) . ?
C10 H10A 0.9700 . ?
C10 H10B 0.9700 . ?
C12 C14 1.404(7) . ?
C12 C13 1.403(7) . ?
C11 H11A 0.9700 . ?
C11 H11B 0.9700 . ?
O2 C5 1.267(6) . ?
C26 C28 1.400(6) . ?
C26 C24 1.410(7) . ?
C26 C30 1.502(7) . ?
C29 C28 1.381(7) . ?
C29 C27 1.387(7) . ?
C29 H29 0.9300 . ?
C15 C17 1.359(8) . ?
C15 C13 1.382(7) . ?
C15 H15 0.9300 . ?
O7 C3 1.271(6) . ?
C35 C33 1.523(8) . ?
C35 H35A 0.9600 . ?
C35 H35B 0.9600 . ?
C35 H35C 0.9600 . ?
C7 C8 1.516(7) . ?
C2 C1 1.508(6) . ?
C2 H2A 0.9600 . ?
C2 H2B 0.9600 . ?
C2 H2C 0.9600 . ?
C16 C17 1.376(8) . ?
C16 C14 1.401(7) . ?
C16 H16 0.9300 . ?
C18 C14 1.501(8) . ?
C18 C19 1.527(8) . ?
C18 C20 1.539(8) . ?
C18 H26 0.9800 . ?
C30 C32 1.521(8) . ?
C30 C31 1.525(8) . ?
C30 H30 0.9800 . ?
C3 C4 1.512(6) . ?
C13 C21 1.520(7) . ?
C32 H32A 0.9600 . ?
C32 H32B 0.9600 . ?
C32 H32C 0.9600 . ?
C5 C6 1.502(7) . ?
C27 H27 0.9300 . ?
C6 H6A 0.9600 . ?
C6 H6B 0.9600 . ?
C6 H6C 0.9600 . ?
C31 H31A 0.9600 . ?
C31 H31B 0.9600 . ?
C31 H31C 0.9600 . ?
C19 H19A 0.9600 . ?
C19 H19C 0.9600 . ?
C19 H19B 0.9600 . ?
C33 C34 1.535(7) . ?
C33 H33 0.9800 . ?
C28 H28 0.9300 . ?
C20 H20A 0.9600 . ?
C20 H20B 0.9600 . ?
C20 H20C 0.9600 . ?
C34 H43A 0.9600 . ?
C34 H43B 0.9600 . ?
C34 H43C 0.9600 . ?
C23 C21 1.529(7) . ?
C23 H23A 0.9600 . ?
C23 H23B 0.9600 . ?
C23 H23C 0.9600 . ?
C4 H4A 0.9600 . ?
C4 H4B 0.9600 . ?
C4 H4C 0.9600 . ?
C21 C22 1.526(8) . ?
C21 H21 0.9800 . ?
C17 H17 0.9300 . ?
C8 H8A 0.9600 . ?
C8 H8B 0.9600 . ?
C8 H8C 0.9600 . ?
C22 H22A 0.9600 . ?
C22 H22B 0.9600 . ?
C22 H22C 0.9600 . ?
